data_7711992
loop_
_publ_author_name
'Pramanik, Kuheli'
'Jagli&#x10d;i&#x107;, Zvonko'
'Herchel, Radovan'
'Brand&#xe3;o, Paula'
'Jana, Narayan Ch'
'Panja, Anangamohan'

_publ_section_title
;
 Combined experimental and theoretical studies on a series of mononuclear
 Ln<sup>III</sup> single-molecule magnets: dramatic influence of remote
 substitution on the magnetic dynamics in Dy analogues.
;
_journal_issue 5
_journal_name_full 'Dalton transactions (Cambridge, England : 2003)'
_journal_page_first 1241
_journal_page_last 1256
_journal_paper_doi 10.1039/d2dt03354b
_journal_volume 52
_journal_year 2023
_chemical_formula_sum 'C32 H36 Dy N5 O16'
_chemical_formula_weight 909.16
_space_group_crystal_system triclinic
_space_group_IT_number 2
_space_group_name_Hall '-P 1'
_space_group_name_H-M_alt 'P -1'
_atom_sites_solution_hydrogens mixed
_audit_creation_method SHELXL-2018/3
_audit_update_record
;
2022-10-17 deposited with the CCDC.	2022-12-21 downloaded from the CCDC.
;
_cell_angle_alpha 89.362(5)
_cell_angle_beta 78.082(7)
_cell_angle_gamma 78.575(6)
_cell_formula_units_Z 2
_cell_length_a 10.232(2)
_cell_length_b 12.552(2)
_cell_length_c 14.195(3)
_cell_measurement_reflns_used 503
_cell_measurement_temperature 150(2)
_cell_measurement_theta_max 25.00
_cell_measurement_theta_min 2.95
_cell_volume 1747.6(6)
_computing_cell_refinement 'Bruker Smart'
_computing_data_collection 'Bruker Smart'
_computing_data_reduction 'Bruker Saint'
_computing_molecular_graphics 'Mercury (Macrae et al 2008)'
_computing_publication_material 'SHELXL-2016/4 (Sheldrick, 2016)'
_computing_structure_refinement 'SHELXL-2018/3 (Sheldrick, 2018)'
_computing_structure_solution 'SHELXT 2014/5 (Sheldrick, 2014)'
_diffrn_ambient_temperature 150(2)
_diffrn_measured_fraction_theta_full 0.982
_diffrn_measured_fraction_theta_max 0.977
_diffrn_measurement_device_type CCD
_diffrn_measurement_method 'omega and phi scans'
_diffrn_radiation_type MoK\a
_diffrn_radiation_wavelength 0.71073
_diffrn_reflns_av_R_equivalents 0.0608
_diffrn_reflns_av_unetI/netI 0.0757
_diffrn_reflns_Laue_measured_fraction_full 0.982
_diffrn_reflns_Laue_measured_fraction_max 0.977
_diffrn_reflns_limit_h_max 12
_diffrn_reflns_limit_h_min -12
_diffrn_reflns_limit_k_max 15
_diffrn_reflns_limit_k_min -15
_diffrn_reflns_limit_l_max 17
_diffrn_reflns_limit_l_min -17
_diffrn_reflns_number 18860
_diffrn_reflns_point_group_measured_fraction_full 0.982
_diffrn_reflns_point_group_measured_fraction_max 0.977
_diffrn_reflns_theta_full 25.242
_diffrn_reflns_theta_max 25.741
_diffrn_reflns_theta_min 1.656
_diffrn_source 'fine-focus sealed tube'
_exptl_absorpt_coefficient_mu 2.221
_exptl_absorpt_correction_T_max 0.7453
_exptl_absorpt_correction_T_min 0.5808
_exptl_absorpt_correction_type multi-scan
_exptl_crystal_colour bronze
_exptl_crystal_density_diffrn 1.728
_exptl_crystal_description plate
_exptl_crystal_F_000 914
_exptl_crystal_size_max 0.120
_exptl_crystal_size_mid 0.100
_exptl_crystal_size_min 0.020
_refine_diff_density_max 2.206
_refine_diff_density_min -1.614
_refine_diff_density_rms 0.140
_refine_ls_extinction_method none
_refine_ls_goodness_of_fit_ref 1.024
_refine_ls_hydrogen_treatment mixed
_refine_ls_matrix_type full
_refine_ls_number_parameters 512
_refine_ls_number_reflns 6540
_refine_ls_number_restraints 2
_refine_ls_restrained_S_all 1.024
_refine_ls_R_factor_all 0.0593
_refine_ls_R_factor_gt 0.0464
_refine_ls_shift/su_max 0.001
_refine_ls_shift/su_mean 0.000
_refine_ls_structure_factor_coef Fsqd
_refine_ls_weighting_details 'w=1/[\s^2^(Fo^2^)+(0.0509P)^2^+1.4136P] where P=(Fo^2^+2Fc^2^)/3'
_refine_ls_weighting_scheme calc
_refine_ls_wR_factor_gt 0.1022
_refine_ls_wR_factor_ref 0.1082
_reflns_Friedel_coverage 0.000
_reflns_number_gt 5492
_reflns_number_total 6540
_reflns_threshold_expression 'I > 2\s(I)'
_cod_data_source_file d2dt03354b2.cif
_cod_data_source_block f_CCDC1
_cod_depositor_comments 'Adding full bibliography for 7711991--7711996.cif.'
_cod_original_cell_volume 1747.7(6)
_cod_database_code 7711992
_shelx_shelxl_version_number 2018/3
_shelx_space_group_comment
;
The symmetry employed for this shelxl refinement is uniquely defined
by the following loop, which should always be used as a source of
symmetry information in preference to the above space-group names.
They are only intended as comments.
;
_shelx_estimated_absorpt_t_min 0.776
_shelx_estimated_absorpt_t_max 0.957

loop_
_space_group_symop_operation_xyz
'x, y, z'
'-x, -y, -z'

loop_
_atom_site_label
_atom_site_type_symbol
_atom_site_fract_x
_atom_site_fract_y
_atom_site_fract_z
_atom_site_U_iso_or_equiv
_atom_site_adp_type
_atom_site_occupancy
_atom_site_site_symmetry_order
_atom_site_calc_flag
_atom_site_refinement_flags_posn
_atom_site_refinement_flags_adp
_atom_site_refinement_flags_occupancy
_atom_site_disorder_assembly
_atom_site_disorder_group
Dy Dy 0.49218(3) 0.23479(2) 0.25229(2) 0.02213(10) Uani 1 1 d . . . A 1
O4 O 0.5772(4) 0.1059(3) 0.3493(3) 0.0215(9) Uani 1 1 d . . . . .
O5 O 0.4367(4) 0.0473(3) 0.2296(3) 0.0285(10) Uani 1 1 d . . . . .
O6 O 0.7777(4) 0.2489(3) 0.4447(3) 0.0273(10) Uani 1 1 d . . . . .
O1 O 0.4384(4) 0.4124(3) 0.2073(3) 0.0249(9) Uani 1 1 d . . . . .
O2 O 0.6958(4) 0.3196(3) 0.1941(3) 0.0277(9) Uani 1 1 d . . . . .
O3 O 0.0677(4) 0.5045(3) 0.2893(3) 0.0345(10) Uani 1 1 d . . . . .
H3 H 0.002060 0.485616 0.327049 0.052 Uiso 1 1 calc R U . . .
O13 O 0.5116(4) 0.3326(3) 0.3884(3) 0.0267(9) Uani 1 1 d DG . . . .
H13A H 0.454976 0.385973 0.422458 0.040 Uiso 1 1 d G U . A 2
O7 O 0.6900(5) 0.1072(3) 0.1486(3) 0.0318(10) Uani 1 1 d . . . . .
O8 O 0.5452(5) 0.2079(3) 0.0776(3) 0.0325(10) Uani 1 1 d . . . . .
O9 O 0.7264(5) 0.1054(4) -0.0083(3) 0.0429(12) Uani 1 1 d . . . . .
O10 O 0.2770(4) 0.2315(3) 0.3594(3) 0.0311(10) Uani 1 1 d . . . . .
O11 O 0.2726(4) 0.2556(3) 0.2090(3) 0.0325(10) Uani 1 1 d . . . . .
O12 O 0.0848(5) 0.2442(4) 0.3118(3) 0.0421(11) Uani 1 1 d . . . . .
N2 N 0.7281(5) 0.0526(3) 0.4774(3) 0.0170(10) Uani 1 1 d D . . . .
N1 N 0.2557(5) 0.5832(4) 0.1684(3) 0.0230(11) Uani 1 1 d . . . . .
N3 N 0.6564(5) 0.1385(4) 0.0709(3) 0.0283(11) Uani 1 1 d . . . . .
N4 N 0.2049(6) 0.2452(4) 0.2934(4) 0.0313(12) Uani 1 1 d . . . . .
C1 C 0.5644(6) 0.0042(4) 0.3487(3) 0.0167(11) Uani 1 1 d . . . . .
C2 C 0.4885(6) -0.0332(4) 0.2874(4) 0.0201(12) Uani 1 1 d . . . . .
C3 C 0.4702(6) -0.1380(4) 0.2887(4) 0.0223(13) Uani 1 1 d . . . . .
H3A H 0.417841 -0.159579 0.247063 0.027 Uiso 1 1 calc R U . . .
C4 C 0.5262(6) -0.2155(4) 0.3497(4) 0.0206(12) Uani 1 1 d . . . . .
C5 C 0.6002(6) -0.1818(4) 0.4105(4) 0.0214(12) Uani 1 1 d . . . . .
H5 H 0.637635 -0.232090 0.453075 0.026 Uiso 1 1 calc R U . . .
C6 C 0.6215(6) -0.0738(4) 0.4106(4) 0.0193(12) Uani 1 1 d . . . . .
C7 C 0.3803(7) 0.0110(5) 0.1535(4) 0.0313(15) Uani 1 1 d . . . . .
H7C H 0.450641 -0.041707 0.111075 0.047 Uiso 1 1 calc R U . . .
H7D H 0.348391 0.073464 0.116327 0.047 Uiso 1 1 calc R U . . .
H7E H 0.303677 -0.023299 0.181515 0.047 Uiso 1 1 calc R U . . .
C8 C 0.5050(6) -0.3301(4) 0.3468(4) 0.0275(14) Uani 1 1 d . . . . .
H8A H 0.553538 -0.365242 0.284619 0.041 Uiso 1 1 calc R U . . .
H8B H 0.407388 -0.329682 0.354941 0.041 Uiso 1 1 calc R U . . .
H8C H 0.540096 -0.370421 0.398839 0.041 Uiso 1 1 calc R U . . .
C9 C 0.7016(6) -0.0446(4) 0.4729(3) 0.0199(12) Uani 1 1 d . . . . .
H9 H 0.737749 -0.098367 0.513321 0.024 Uiso 1 1 calc R U . . .
C10 C 0.8106(6) 0.0897(4) 0.5329(4) 0.0195(12) Uani 1 1 d . . . . .
C11 C 0.8375(6) 0.1928(4) 0.5130(4) 0.0225(12) Uani 1 1 d . . . . .
C12 C 0.9233(6) 0.2329(5) 0.5610(4) 0.0275(14) Uani 1 1 d . . . . .
H12 H 0.944248 0.302599 0.547388 0.033 Uiso 1 1 calc R U . . .
C13 C 0.9780(6) 0.1693(5) 0.6295(4) 0.0282(14) Uani 1 1 d . . . . .
H13 H 1.036668 0.196885 0.662556 0.034 Uiso 1 1 calc R U . . .
C14 C 0.9503(6) 0.0671(4) 0.6515(4) 0.0237(13) Uani 1 1 d . . . . .
C15 C 0.8669(6) 0.0274(4) 0.6020(4) 0.0235(13) Uani 1 1 d . . . . .
H15 H 0.847522 -0.042932 0.615041 0.028 Uiso 1 1 calc R U . . .
C16 C 1.0108(7) 0.0022(5) 0.7269(4) 0.0342(15) Uani 1 1 d . . . . .
H16A H 1.104478 0.012175 0.722480 0.051 Uiso 1 1 calc R U . . .
H16B H 1.011282 -0.075007 0.716742 0.051 Uiso 1 1 calc R U . . .
H16C H 0.956300 0.026902 0.790896 0.051 Uiso 1 1 calc R U . . .
C17 C 0.5308(6) 0.4607(4) 0.1557(4) 0.0237(13) Uani 1 1 d . . . . .
C18 C 0.6703(6) 0.4142(4) 0.1435(4) 0.0234(13) Uani 1 1 d . . . . .
C19 C 0.7695(6) 0.4593(5) 0.0870(4) 0.0274(13) Uani 1 1 d . . . . .
H19 H 0.862492 0.425245 0.081093 0.033 Uiso 1 1 calc R U . . .
C20 C 0.7358(6) 0.5558(5) 0.0374(4) 0.0250(13) Uani 1 1 d . . . . .
C21 C 0.6043(6) 0.6048(5) 0.0504(4) 0.0258(13) Uani 1 1 d . . . . .
H21 H 0.581001 0.671643 0.019892 0.031 Uiso 1 1 calc R U . . .
C22 C 0.4978(6) 0.5600(4) 0.1085(4) 0.0213(12) Uani 1 1 d . . . . .
C23 C 0.8323(7) 0.2803(5) 0.2046(5) 0.0355(15) Uani 1 1 d . . . . .
H23A H 0.890192 0.256767 0.141363 0.053 Uiso 1 1 calc R U . . .
H23B H 0.834867 0.218655 0.247573 0.053 Uiso 1 1 calc R U . . .
H23C H 0.865699 0.338440 0.231931 0.053 Uiso 1 1 calc R U . . .
C24 C 0.8471(6) 0.6002(5) -0.0274(4) 0.0304(14) Uani 1 1 d . . . . .
H24A H 0.806786 0.664819 -0.058622 0.046 Uiso 1 1 calc R U . . .
H24B H 0.898177 0.544802 -0.076631 0.046 Uiso 1 1 calc R U . . .
H24C H 0.908868 0.619772 0.010811 0.046 Uiso 1 1 calc R U . . .
C25 C 0.3630(6) 0.6147(4) 0.1180(4) 0.0241(13) Uani 1 1 d . . . . .
H25 H 0.347637 0.680834 0.085058 0.029 Uiso 1 1 calc R U . . .
C26 C 0.1180(6) 0.6347(4) 0.1751(4) 0.0243(13) Uani 1 1 d . . . . .
C27 C 0.0203(6) 0.5902(4) 0.2393(4) 0.0268(13) Uani 1 1 d . . . . .
C28 C -0.1150(6) 0.6364(5) 0.2451(4) 0.0298(14) Uani 1 1 d . . . . .
H28 H -0.183364 0.607047 0.286963 0.036 Uiso 1 1 calc R U . . .
C29 C -0.1527(7) 0.7251(5) 0.1907(4) 0.0318(14) Uani 1 1 d . . . . .
H29 H -0.246629 0.756427 0.196811 0.038 Uiso 1 1 calc R U . . .
C30 C -0.0563(7) 0.7691(5) 0.1276(4) 0.0307(14) Uani 1 1 d . . . . .
C31 C 0.0796(6) 0.7226(4) 0.1205(4) 0.0273(13) Uani 1 1 d . . . . .
H31 H 0.147457 0.751385 0.077578 0.033 Uiso 1 1 calc R U . . .
C32 C -0.0995(7) 0.8637(5) 0.0664(5) 0.0399(16) Uani 1 1 d . . . . .
H32A H -0.141034 0.838888 0.016562 0.060 Uiso 1 1 calc R U . . .
H32B H -0.019539 0.892973 0.035890 0.060 Uiso 1 1 calc R U . . .
H32C H -0.165855 0.920634 0.107119 0.060 Uiso 1 1 calc R U . . .
N100 N 0.7805(6) 0.5098(4) 0.4695(4) 0.0321(12) Uani 1 1 d . . . . .
O103 O 0.8570(4) 0.4360(3) 0.4104(3) 0.0322(10) Uani 1 1 d . . . . .
O102 O 0.6713(5) 0.4908(3) 0.5183(3) 0.0464(12) Uani 1 1 d . . . . .
O101 O 0.8147(5) 0.5978(3) 0.4763(3) 0.0457(12) Uani 1 1 d . . . . .
H2 H 0.680(5) 0.101(3) 0.444(3) 0.016(14) Uiso 1 1 d D . . . .
H1 H 0.270(6) 0.520(5) 0.209(4) 0.040(18) Uiso 1 1 d . . . . .
H6 H 0.809(8) 0.312(6) 0.440(5) 0.07(3) Uiso 1 1 d . . . . .
H13B H 0.579(6) 0.320(7) 0.415(6) 0.098 Uiso 1 1 d D U . . .

loop_
_atom_site_aniso_label
_atom_site_aniso_U_11
_atom_site_aniso_U_22
_atom_site_aniso_U_33
_atom_site_aniso_U_23
_atom_site_aniso_U_13
_atom_site_aniso_U_12
Dy 0.02783(18) 0.01933(16) 0.02031(15) 0.00788(10) -0.01060(11) -0.00185(11)
O4 0.031(2) 0.016(2) 0.0204(19) 0.0061(15) -0.0106(17) -0.0062(16)
O5 0.041(3) 0.023(2) 0.028(2) 0.0056(16) -0.025(2) -0.0035(18)
O6 0.037(3) 0.021(2) 0.031(2) 0.0086(17) -0.019(2) -0.0094(19)
O1 0.024(2) 0.022(2) 0.030(2) 0.0084(16) -0.0092(18) -0.0030(17)
O2 0.027(2) 0.024(2) 0.031(2) 0.0121(17) -0.0106(19) 0.0019(17)
O3 0.032(3) 0.033(2) 0.036(3) 0.0172(19) -0.003(2) -0.006(2)
O13 0.029(3) 0.024(2) 0.027(2) 0.0022(17) -0.0128(19) 0.0016(18)
O7 0.048(3) 0.025(2) 0.023(2) 0.0081(16) -0.017(2) -0.0002(19)
O8 0.038(3) 0.035(2) 0.023(2) 0.0063(17) -0.012(2) 0.002(2)
O9 0.052(3) 0.051(3) 0.023(2) -0.004(2) -0.002(2) -0.010(2)
O10 0.031(3) 0.030(2) 0.034(2) 0.0043(18) -0.012(2) -0.0032(19)
O11 0.035(3) 0.032(2) 0.033(2) 0.0120(18) -0.016(2) -0.0040(19)
O12 0.027(3) 0.044(3) 0.059(3) 0.009(2) -0.013(2) -0.011(2)
N2 0.020(3) 0.016(2) 0.015(2) 0.0067(17) -0.0088(19) 0.0006(19)
N1 0.024(3) 0.018(2) 0.027(3) 0.006(2) -0.009(2) -0.002(2)
N3 0.034(3) 0.026(3) 0.024(3) 0.002(2) -0.005(2) -0.007(2)
N4 0.035(3) 0.022(3) 0.042(3) 0.005(2) -0.019(3) -0.007(2)
C1 0.021(3) 0.016(3) 0.013(2) 0.002(2) -0.006(2) 0.000(2)
C2 0.029(3) 0.019(3) 0.014(3) 0.002(2) -0.011(2) -0.001(2)
C3 0.029(3) 0.025(3) 0.018(3) 0.004(2) -0.014(3) -0.009(3)
C4 0.027(3) 0.018(3) 0.017(3) 0.001(2) -0.004(2) -0.005(2)
C5 0.027(3) 0.019(3) 0.016(3) 0.005(2) -0.003(2) -0.001(2)
C6 0.028(3) 0.016(3) 0.014(3) 0.001(2) -0.007(2) -0.002(2)
C7 0.050(4) 0.032(3) 0.019(3) 0.007(2) -0.025(3) -0.008(3)
C8 0.037(4) 0.026(3) 0.024(3) 0.005(2) -0.013(3) -0.013(3)
C9 0.026(3) 0.020(3) 0.014(3) 0.007(2) -0.006(2) -0.002(2)
C10 0.023(3) 0.021(3) 0.017(3) -0.001(2) -0.010(2) -0.004(2)
C11 0.026(3) 0.019(3) 0.023(3) 0.003(2) -0.010(3) -0.002(2)
C12 0.033(4) 0.023(3) 0.031(3) 0.001(2) -0.015(3) -0.006(3)
C13 0.033(4) 0.029(3) 0.028(3) -0.002(2) -0.016(3) -0.009(3)
C14 0.024(3) 0.027(3) 0.020(3) -0.002(2) -0.009(3) 0.000(2)
C15 0.025(3) 0.023(3) 0.023(3) 0.004(2) -0.009(3) -0.004(2)
C16 0.040(4) 0.029(3) 0.039(4) 0.006(3) -0.023(3) -0.005(3)
C17 0.028(4) 0.020(3) 0.025(3) 0.005(2) -0.011(3) -0.003(3)
C18 0.029(4) 0.022(3) 0.022(3) 0.006(2) -0.012(3) -0.002(2)
C19 0.027(4) 0.031(3) 0.027(3) 0.004(2) -0.014(3) -0.004(3)
C20 0.031(4) 0.029(3) 0.020(3) 0.008(2) -0.011(3) -0.012(3)
C21 0.025(3) 0.028(3) 0.026(3) 0.011(2) -0.011(3) -0.006(3)
C22 0.022(3) 0.026(3) 0.017(3) 0.000(2) -0.008(2) -0.002(2)
C23 0.030(4) 0.037(4) 0.040(4) 0.011(3) -0.015(3) 0.000(3)
C24 0.031(4) 0.040(4) 0.022(3) 0.010(3) -0.004(3) -0.015(3)
C25 0.032(4) 0.020(3) 0.024(3) 0.006(2) -0.012(3) -0.008(3)
C26 0.023(3) 0.022(3) 0.027(3) 0.001(2) -0.007(3) -0.001(2)
C27 0.028(4) 0.024(3) 0.028(3) 0.001(2) -0.007(3) -0.004(3)
C28 0.024(4) 0.034(3) 0.032(3) -0.002(3) -0.008(3) -0.005(3)
C29 0.028(4) 0.036(4) 0.031(3) -0.003(3) -0.012(3) 0.000(3)
C30 0.036(4) 0.026(3) 0.028(3) -0.004(3) -0.008(3) -0.001(3)
C31 0.027(4) 0.024(3) 0.033(3) 0.007(2) -0.010(3) -0.006(3)
C32 0.038(4) 0.037(4) 0.043(4) 0.004(3) -0.016(3) 0.006(3)
N100 0.041(4) 0.022(3) 0.032(3) 0.009(2) -0.006(3) -0.003(2)
O103 0.039(3) 0.019(2) 0.033(2) 0.0001(18) 0.003(2) -0.0035(19)
O102 0.037(3) 0.032(3) 0.058(3) 0.005(2) 0.013(3) -0.002(2)
O101 0.062(4) 0.024(2) 0.052(3) 0.000(2) -0.010(3) -0.012(2)

loop_
_atom_type_symbol
_atom_type_description
_atom_type_scat_dispersion_real
_atom_type_scat_dispersion_imag
_atom_type_scat_source
C C 0.0033 0.0016 'International Tables Vol C Tables 4.2.6.8 and 6.1.1.4'
H H 0.0000 0.0000 'International Tables Vol C Tables 4.2.6.8 and 6.1.1.4'
Dy Dy -0.1892 4.4098 'International Tables Vol C Tables 4.2.6.8 and 6.1.1.4'
N N 0.0061 0.0033 'International Tables Vol C Tables 4.2.6.8 and 6.1.1.4'
O O 0.0106 0.0060 'International Tables Vol C Tables 4.2.6.8 and 6.1.1.4'

loop_
_geom_angle_atom_site_label_1
_geom_angle_atom_site_label_2
_geom_angle_atom_site_label_3
_geom_angle
_geom_angle_site_symmetry_1
_geom_angle_site_symmetry_3
_geom_angle_publ_flag
O4 Dy O1 152.22(13) . . ?
O4 Dy O13 75.07(13) . . ?
O1 Dy O13 77.90(13) . . ?
O4 Dy O10 84.13(14) . . ?
O1 Dy O10 96.86(13) . . ?
O13 Dy O10 78.72(14) . . ?
O4 Dy O11 125.62(13) . . ?
O1 Dy O11 73.94(13) . . ?
O13 Dy O11 119.08(14) . . ?
O10 Dy O11 53.20(14) . . ?
O4 Dy O8 121.33(13) . . ?
O1 Dy O8 80.16(13) . . ?
O13 Dy O8 148.31(14) . . ?
O10 Dy O8 126.69(14) . . ?
O11 Dy O8 75.52(14) . . ?
O4 Dy O2 100.65(13) . . ?
O1 Dy O2 66.03(13) . . ?
O13 Dy O2 75.52(14) . . ?
O10 Dy O2 151.50(13) . . ?
O11 Dy O2 133.25(13) . . ?
O8 Dy O2 74.79(14) . . ?
O4 Dy O7 72.59(13) . . ?
O1 Dy O7 118.79(13) . . ?
O13 Dy O7 123.42(14) . . ?
O10 Dy O7 140.12(13) . . ?
O11 Dy O7 117.49(13) . . ?
O8 Dy O7 51.52(13) . . ?
O2 Dy O7 66.63(13) . . ?
O4 Dy O5 65.73(12) . . ?
O1 Dy O5 141.11(12) . . ?
O13 Dy O5 133.17(13) . . ?
O10 Dy O5 72.92(13) . . ?
O11 Dy O5 70.04(13) . . ?
O8 Dy O5 77.15(13) . . ?
O2 Dy O5 134.77(13) . . ?
O7 Dy O5 68.14(13) . . ?
O4 Dy N4 105.59(14) . . ?
O1 Dy N4 85.13(14) . . ?
O13 Dy N4 99.77(15) . . ?
O10 Dy N4 26.87(13) . . ?
O11 Dy N4 26.33(13) . . ?
O8 Dy N4 100.85(15) . . ?
O2 Dy N4 151.17(13) . . ?
O7 Dy N4 133.00(13) . . ?
O5 Dy N4 68.85(13) . . ?
O4 Dy N3 97.26(14) . . ?
O1 Dy N3 99.36(14) . . ?
O13 Dy N3 140.20(15) . . ?
O10 Dy N3 140.26(13) . . ?
O11 Dy N3 97.40(14) . . ?
O8 Dy N3 25.88(13) . . ?
O2 Dy N3 67.53(13) . . ?
O7 Dy N3 25.67(12) . . ?
O5 Dy N3 71.69(13) . . ?
N4 Dy N3 119.73(14) . . ?
C1 O4 Dy 125.0(3) . . ?
C2 O5 C7 115.8(4) . . ?
C2 O5 Dy 115.4(3) . . ?
C7 O5 Dy 127.7(3) . . ?
C11 O6 H6 105(5) . . ?
C17 O1 Dy 121.6(3) . . ?
C18 O2 C23 117.5(5) . . ?
C18 O2 Dy 114.8(3) . . ?
C23 O2 Dy 127.7(3) . . ?
C27 O3 H3 109.5 . . ?
Dy O13 H13B 125(6) . . ?
H13A O13 H13B 104.5 . . ?
N3 O7 Dy 94.0(3) . . ?
N3 O8 Dy 97.6(3) . . ?
N4 O10 Dy 95.9(3) . . ?
N4 O11 Dy 96.4(3) . . ?
C9 N2 C10 128.3(4) . . ?
C9 N2 H2 113(3) . . ?
C10 N2 H2 118(3) . . ?
C25 N1 C26 126.6(5) . . ?
C25 N1 H1 118(4) . . ?
C26 N1 H1 115(4) . . ?
O9 N3 O7 122.5(5) . . ?
O9 N3 O8 120.7(5) . . ?
O7 N3 O8 116.8(5) . . ?
O9 N3 Dy 175.2(4) . . ?
O7 N3 Dy 60.3(3) . . ?
O8 N3 Dy 56.6(3) . . ?
O12 N4 O11 124.0(5) . . ?
O12 N4 O10 121.6(6) . . ?
O11 N4 O10 114.4(5) . . ?
O12 N4 Dy 176.7(4) . . ?
O11 N4 Dy 57.2(3) . . ?
O10 N4 Dy 57.2(3) . . ?
O4 C1 C2 120.9(4) . . ?
O4 C1 C6 122.6(4) . . ?
C2 C1 C6 116.5(4) . . ?
C3 C2 O5 125.6(4) . . ?
C3 C2 C1 121.5(5) . . ?
O5 C2 C1 112.9(4) . . ?
C2 C3 C4 122.4(5) . . ?
C2 C3 H3A 118.8 . . ?
C4 C3 H3A 118.8 . . ?
C5 C4 C3 117.7(5) . . ?
C5 C4 C8 122.2(5) . . ?
C3 C4 C8 120.1(5) . . ?
C4 C5 C6 121.3(5) . . ?
C4 C5 H5 119.4 . . ?
C6 C5 H5 119.4 . . ?
C5 C6 C9 118.8(5) . . ?
C5 C6 C1 120.7(5) . . ?
C9 C6 C1 120.5(5) . . ?
O5 C7 H7C 109.5 . . ?
O5 C7 H7D 109.5 . . ?
H7C C7 H7D 109.5 . . ?
O5 C7 H7E 109.5 . . ?
H7C C7 H7E 109.5 . . ?
H7D C7 H7E 109.5 . . ?
C4 C8 H8A 109.5 . . ?
C4 C8 H8B 109.5 . . ?
H8A C8 H8B 109.5 . . ?
C4 C8 H8C 109.5 . . ?
H8A C8 H8C 109.5 . . ?
H8B C8 H8C 109.5 . . ?
N2 C9 C6 123.3(5) . . ?
N2 C9 H9 118.4 . . ?
C6 C9 H9 118.4 . . ?
C11 C10 C15 120.6(5) . . ?
C11 C10 N2 116.0(5) . . ?
C15 C10 N2 123.3(5) . . ?
O6 C11 C12 123.5(5) . . ?
O6 C11 C10 117.0(5) . . ?
C12 C11 C10 119.5(5) . . ?
C11 C12 C13 118.8(5) . . ?
C11 C12 H12 120.6 . . ?
C13 C12 H12 120.6 . . ?
C14 C13 C12 122.5(5) . . ?
C14 C13 H13 118.8 . . ?
C12 C13 H13 118.8 . . ?
C15 C14 C13 118.2(5) . . ?
C15 C14 C16 121.4(5) . . ?
C13 C14 C16 120.4(5) . . ?
C14 C15 C10 120.4(5) . . ?
C14 C15 H15 119.8 . . ?
C10 C15 H15 119.8 . . ?
C14 C16 H16A 109.5 . . ?
C14 C16 H16B 109.5 . . ?
H16A C16 H16B 109.5 . . ?
C14 C16 H16C 109.5 . . ?
H16A C16 H16C 109.5 . . ?
H16B C16 H16C 109.5 . . ?
O1 C17 C18 120.5(5) . . ?
O1 C17 C22 123.2(5) . . ?
C18 C17 C22 116.3(5) . . ?
C19 C18 O2 124.3(5) . . ?
C19 C18 C17 122.4(5) . . ?
O2 C18 C17 113.4(5) . . ?
C18 C19 C20 121.1(6) . . ?
C18 C19 H19 119.4 . . ?
C20 C19 H19 119.4 . . ?
C21 C20 C19 118.2(5) . . ?
C21 C20 C24 122.2(5) . . ?
C19 C20 C24 119.6(6) . . ?
C20 C21 C22 122.2(5) . . ?
C20 C21 H21 118.9 . . ?
C22 C21 H21 118.9 . . ?
C25 C22 C17 121.1(5) . . ?
C25 C22 C21 119.2(5) . . ?
C17 C22 C21 119.7(5) . . ?
O2 C23 H23A 109.5 . . ?
O2 C23 H23B 109.5 . . ?
H23A C23 H23B 109.5 . . ?
O2 C23 H23C 109.5 . . ?
H23A C23 H23C 109.5 . . ?
H23B C23 H23C 109.5 . . ?
C20 C24 H24A 109.5 . . ?
C20 C24 H24B 109.5 . . ?
H24A C24 H24B 109.5 . . ?
C20 C24 H24C 109.5 . . ?
H24A C24 H24C 109.5 . . ?
H24B C24 H24C 109.5 . . ?
N1 C25 C22 125.8(5) . . ?
N1 C25 H25 117.1 . . ?
C22 C25 H25 117.1 . . ?
C31 C26 C27 121.1(6) . . ?
C31 C26 N1 122.5(5) . . ?
C27 C26 N1 116.4(5) . . ?
O3 C27 C28 125.5(6) . . ?
O3 C27 C26 116.7(5) . . ?
C28 C27 C26 117.8(5) . . ?
C27 C28 C29 120.8(6) . . ?
C27 C28 H28 119.6 . . ?
C29 C28 H28 119.6 . . ?
C28 C29 C30 121.4(6) . . ?
C28 C29 H29 119.3 . . ?
C30 C29 H29 119.3 . . ?
C31 C30 C29 118.2(6) . . ?
C31 C30 C32 121.1(6) . . ?
C29 C30 C32 120.7(6) . . ?
C30 C31 C26 120.7(6) . . ?
C30 C31 H31 119.7 . . ?
C26 C31 H31 119.7 . . ?
C30 C32 H32A 109.5 . . ?
C30 C32 H32B 109.5 . . ?
H32A C32 H32B 109.5 . . ?
C30 C32 H32C 109.5 . . ?
H32A C32 H32C 109.5 . . ?
H32B C32 H32C 109.5 . . ?
O101 N100 O102 121.8(5) . . ?
O101 N100 O103 119.6(5) . . ?
O102 N100 O103 118.6(5) . . ?

loop_
_geom_bond_atom_site_label_1
_geom_bond_atom_site_label_2
_geom_bond_distance
_geom_bond_site_symmetry_2
_geom_bond_publ_flag
Dy O4 2.271(3) . ?
Dy O1 2.304(4) . ?
Dy O13 2.363(4) . ?
Dy O10 2.411(4) . ?
Dy O11 2.414(4) . ?
Dy O8 2.438(4) . ?
Dy O2 2.511(4) . ?
Dy O7 2.523(4) . ?
Dy O5 2.566(4) . ?
Dy N4 2.853(6) . ?
Dy N3 2.897(5) . ?
O4 C1 1.310(6) . ?
O5 C2 1.388(6) . ?
O5 C7 1.441(6) . ?
O6 C11 1.368(6) . ?
O6 H6 0.91(7) . ?
O1 C17 1.315(7) . ?
O2 C18 1.389(6) . ?
O2 C23 1.423(7) . ?
O3 C27 1.347(7) . ?
O3 H3 0.8400 . ?
O13 H13A 0.8699 . ?
O13 H13B 0.85(2) . ?
O7 N3 1.258(6) . ?
O8 N3 1.276(6) . ?
O9 N3 1.229(6) . ?
O10 N4 1.297(6) . ?
O11 N4 1.274(6) . ?
O12 N4 1.205(6) . ?
N2 C9 1.305(7) . ?
N2 C10 1.411(6) . ?
N2 H2 0.898(10) . ?
N1 C25 1.310(7) . ?
N1 C26 1.413(7) . ?
N1 H1 0.99(6) . ?
C1 C2 1.418(7) . ?
C1 C6 1.427(7) . ?
C2 C3 1.365(7) . ?
C3 C4 1.410(7) . ?
C3 H3A 0.9500 . ?
C4 C5 1.378(7) . ?
C4 C8 1.500(7) . ?
C5 C6 1.415(7) . ?
C5 H5 0.9500 . ?
C6 C9 1.420(7) . ?
C7 H7C 0.9800 . ?
C7 H7D 0.9800 . ?
C7 H7E 0.9800 . ?
C8 H8A 0.9800 . ?
C8 H8B 0.9800 . ?
C8 H8C 0.9800 . ?
C9 H9 0.9500 . ?
C10 C11 1.390(7) . ?
C10 C15 1.394(7) . ?
C11 C12 1.385(7) . ?
C12 C13 1.387(8) . ?
C12 H12 0.9500 . ?
C13 C14 1.387(8) . ?
C13 H13 0.9500 . ?
C14 C15 1.376(7) . ?
C14 C16 1.501(7) . ?
C15 H15 0.9500 . ?
C16 H16A 0.9800 . ?
C16 H16B 0.9800 . ?
C16 H16C 0.9800 . ?
C17 C18 1.406(8) . ?
C17 C22 1.423(7) . ?
C18 C19 1.370(8) . ?
C19 C20 1.412(8) . ?
C19 H19 0.9500 . ?
C20 C21 1.340(8) . ?
C20 C24 1.504(8) . ?
C21 C22 1.431(8) . ?
C21 H21 0.9500 . ?
C22 C25 1.393(8) . ?
C23 H23A 0.9800 . ?
C23 H23B 0.9800 . ?
C23 H23C 0.9800 . ?
C24 H24A 0.9800 . ?
C24 H24B 0.9800 . ?
C24 H24C 0.9800 . ?
C25 H25 0.9500 . ?
C26 C31 1.381(8) . ?
C26 C27 1.406(8) . ?
C27 C28 1.377(8) . ?
C28 C29 1.385(8) . ?
C28 H28 0.9500 . ?
C29 C30 1.387(9) . ?
C29 H29 0.9500 . ?
C30 C31 1.381(8) . ?
C30 C32 1.512(8) . ?
C31 H31 0.9500 . ?
C32 H32A 0.9800 . ?
C32 H32B 0.9800 . ?
C32 H32C 0.9800 . ?
N100 O101 1.234(6) . ?
N100 O102 1.251(7) . ?
N100 O103 1.278(6) . ?

loop_
_geom_hbond_atom_site_label_D
_geom_hbond_atom_site_label_H
_geom_hbond_atom_site_label_A
_geom_hbond_distance_DH
_geom_hbond_distance_HA
_geom_hbond_distance_DA
_geom_hbond_angle_DHA
_geom_hbond_site_symmetry_A
_geom_hbond_publ_flag
N2 H2 O4 0.898(10) 1.87(3) 2.619(5) 140(4) . yes
N2 H2 O4 0.898(10) 1.87(3) 2.619(5) 140(4) . yes
C7 H7D O11 0.98 2.55 3.100(7) 115.5 . yes
C9 H9 O10 0.95 2.45 3.333(6) 154.7 2_656 yes
C31 H31 O9 0.95 2.49 3.384(7) 155.9 2_665 yes
O6 H6 N100 0.91(7) 2.47(7) 3.303(6) 153(6) . yes
O6 H6 O103 0.91(7) 1.75(8) 2.641(5) 169(7) . yes
O6 H6 O102 0.91(7) 2.53(7) 3.127(6) 124(6) . yes

loop_
_geom_torsion_atom_site_label_1
_geom_torsion_atom_site_label_2
_geom_torsion_atom_site_label_3
_geom_torsion_atom_site_label_4
_geom_torsion
_geom_torsion_site_symmetry_1
_geom_torsion_site_symmetry_2
_geom_torsion_site_symmetry_3
_geom_torsion_site_symmetry_4
_geom_torsion_publ_flag
Dy O7 N3 O9 175.5(5) . . . . ?
Dy O7 N3 O8 -3.9(5) . . . . ?
Dy O8 N3 O9 -175.4(4) . . . . ?
Dy O8 N3 O7 4.1(5) . . . . ?
Dy O11 N4 O12 -176.4(5) . . . . ?
Dy O11 N4 O10 1.2(4) . . . . ?
Dy O10 N4 O12 176.4(4) . . . . ?
Dy O10 N4 O11 -1.2(4) . . . . ?
Dy O4 C1 C2 -2.6(7) . . . . ?
Dy O4 C1 C6 179.2(4) . . . . ?
C7 O5 C2 C3 -11.6(8) . . . . ?
Dy O5 C2 C3 178.9(5) . . . . ?
C7 O5 C2 C1 169.0(5) . . . . ?
Dy O5 C2 C1 -0.4(6) . . . . ?
O4 C1 C2 C3 -177.5(5) . . . . ?
C6 C1 C2 C3 0.7(8) . . . . ?
O4 C1 C2 O5 1.8(7) . . . . ?
C6 C1 C2 O5 -179.9(5) . . . . ?
O5 C2 C3 C4 -180.0(5) . . . . ?
C1 C2 C3 C4 -0.7(9) . . . . ?
C2 C3 C4 C5 0.9(9) . . . . ?
C2 C3 C4 C8 -178.8(5) . . . . ?
C3 C4 C5 C6 -1.1(8) . . . . ?
C8 C4 C5 C6 178.6(5) . . . . ?
C4 C5 C6 C9 -178.3(5) . . . . ?
C4 C5 C6 C1 1.2(8) . . . . ?
O4 C1 C6 C5 177.3(5) . . . . ?
C2 C1 C6 C5 -0.9(8) . . . . ?
O4 C1 C6 C9 -3.2(8) . . . . ?
C2 C1 C6 C9 178.6(5) . . . . ?
C10 N2 C9 C6 -177.0(5) . . . . ?
C5 C6 C9 N2 179.3(5) . . . . ?
C1 C6 C9 N2 -0.3(8) . . . . ?
C9 N2 C10 C11 170.7(5) . . . . ?
C9 N2 C10 C15 -7.4(9) . . . . ?
C15 C10 C11 O6 -179.6(5) . . . . ?
N2 C10 C11 O6 2.3(7) . . . . ?
C15 C10 C11 C12 1.3(9) . . . . ?
N2 C10 C11 C12 -176.8(5) . . . . ?
O6 C11 C12 C13 179.6(5) . . . . ?
C10 C11 C12 C13 -1.3(9) . . . . ?
C11 C12 C13 C14 0.1(9) . . . . ?
C12 C13 C14 C15 1.0(9) . . . . ?
C12 C13 C14 C16 -179.3(6) . . . . ?
C13 C14 C15 C10 -1.0(9) . . . . ?
C16 C14 C15 C10 179.3(6) . . . . ?
C11 C10 C15 C14 -0.1(9) . . . . ?
N2 C10 C15 C14 177.8(5) . . . . ?
Dy O1 C17 C18 -13.6(7) . . . . ?
Dy O1 C17 C22 165.5(4) . . . . ?
C23 O2 C18 C19 13.8(8) . . . . ?
Dy O2 C18 C19 -164.2(4) . . . . ?
C23 O2 C18 C17 -165.9(5) . . . . ?
Dy O2 C18 C17 16.0(5) . . . . ?
O1 C17 C18 C19 177.1(5) . . . . ?
C22 C17 C18 C19 -2.0(8) . . . . ?
O1 C17 C18 O2 -3.1(7) . . . . ?
C22 C17 C18 O2 177.8(4) . . . . ?
O2 C18 C19 C20 179.9(5) . . . . ?
C17 C18 C19 C20 -0.3(9) . . . . ?
C18 C19 C20 C21 2.9(8) . . . . ?
C18 C19 C20 C24 -177.3(5) . . . . ?
C19 C20 C21 C22 -3.1(8) . . . . ?
C24 C20 C21 C22 177.0(5) . . . . ?
O1 C17 C22 C25 2.8(8) . . . . ?
C18 C17 C22 C25 -178.1(5) . . . . ?
O1 C17 C22 C21 -177.3(5) . . . . ?
C18 C17 C22 C21 1.7(7) . . . . ?
C20 C21 C22 C25 -179.3(5) . . . . ?
C20 C21 C22 C17 0.8(8) . . . . ?
C26 N1 C25 C22 -176.6(5) . . . . ?
C17 C22 C25 N1 -0.4(8) . . . . ?
C21 C22 C25 N1 179.8(5) . . . . ?
C25 N1 C26 C31 5.8(9) . . . . ?
C25 N1 C26 C27 -175.5(5) . . . . ?
C31 C26 C27 O3 179.9(5) . . . . ?
N1 C26 C27 O3 1.2(8) . . . . ?
C31 C26 C27 C28 0.8(8) . . . . ?
N1 C26 C27 C28 -177.9(5) . . . . ?
O3 C27 C28 C29 179.7(5) . . . . ?
C26 C27 C28 C29 -1.3(8) . . . . ?
C27 C28 C29 C30 1.2(9) . . . . ?
C28 C29 C30 C31 -0.4(9) . . . . ?
C28 C29 C30 C32 178.0(5) . . . . ?
C29 C30 C31 C26 -0.1(8) . . . . ?
C32 C30 C31 C26 -178.5(5) . . . . ?
C27 C26 C31 C30 -0.1(9) . . . . ?
N1 C26 C31 C30 178.6(5) . . . . ?
